data_2011936
loop_
_publ_author_name
'Kashino, Setsuo'
'Fukunaga, Takeo'
'Izutsu, Hironobu'
'Miyashita, Shiho'

_publ_section_title
;
 Hydrogen-bonded complexes of 2-pyridone with centrosymmetric and
 non-centrosymmetric dicarboxylic acids
;
_journal_issue 5
_journal_name_full 'Acta Crystallographica Section C'
_journal_page_first 627
_journal_page_last 631
_journal_paper_doi 10.1107/S0108270101002839
_journal_volume 57
_journal_year 2001
_chemical_formula_moiety '2C5 H5 N O , C2 H2 O4'
_chemical_formula_structural '2C5 H5 N O , C2 H2 O4'
_chemical_formula_sum 'C12 H12 N2 O6'
_chemical_formula_weight 280.24
_space_group_IT_number 2
_symmetry_cell_setting triclinic
_symmetry_space_group_name_Hall '-P 1'
_symmetry_space_group_name_H-M 'P -1'
_atom_type_scat_source IntTabC
_cell_angle_alpha 98.86(4)
_cell_angle_beta 97.66(3)
_cell_angle_gamma 109.61(3)
_cell_formula_units_Z 1
_cell_length_a 9.162(3)
_cell_length_b 9.898(3)
_cell_length_c 3.7672(17)
_cell_measurement_reflns_used 18
_cell_measurement_temperature 298
_cell_measurement_theta_max 11.5
_cell_measurement_theta_min 9.4
_cell_volume 311.6(2)
_computing_cell_refinement 'MSC/AFC Diffractometer Control Software'
_computing_data_collection
;MSC/AFC Diffractometer Control Software (Molecular Structure Corporation,
 1990)
;
_computing_data_reduction 'TEXSAN for Windows (Molecular Structure Corporation, 1999)'
_computing_molecular_graphics 'ORTEP3 for Windows (Farrugia, 1997)'
_computing_publication_material 'TEXSAN for Windows'
_computing_structure_refinement 'TEXSAN for Windows'
_computing_structure_solution 'SIR92 (Altomare et al., 1993)'
_diffrn_ambient_temperature 298
_diffrn_measurement_device 'Rigaku AFC-5R'
_diffrn_measurement_method \w/2\q
_diffrn_radiation_monochromator graphite
_diffrn_radiation_source 'Rigaku rotating anode'
_diffrn_radiation_type 'Mo K\a'
_diffrn_radiation_wavelength .71073
_diffrn_reflns_av_R_equivalents .006
_diffrn_reflns_av_sigmaI/netI .016
_diffrn_reflns_limit_h_max 11
_diffrn_reflns_limit_h_min -11
_diffrn_reflns_limit_k_max 12
_diffrn_reflns_limit_k_min -12
_diffrn_reflns_limit_l_max 4
_diffrn_reflns_limit_l_min 0
_diffrn_reflns_number 1645
_diffrn_reflns_reduction_process 'Lp corrections applied'
_diffrn_reflns_theta_max 27.5
_diffrn_reflns_theta_min 2.2
_diffrn_standards_decay_% <0.9
_diffrn_standards_interval_count 97
_diffrn_standards_number 3
_exptl_absorpt_coefficient_mu .122
_exptl_absorpt_correction_type none
_exptl_crystal_colour colourless
_exptl_crystal_density_diffrn 1.493
_exptl_crystal_density_meas ?
_exptl_crystal_description prismatic
_exptl_crystal_F_000 146
_exptl_crystal_size_max .50
_exptl_crystal_size_mid .38
_exptl_crystal_size_min .35
_refine_diff_density_max .24
_refine_diff_density_min -.22
_refine_ls_extinction_method none
_refine_ls_goodness_of_fit_all 1.96
_refine_ls_goodness_of_fit_ref 1.98
_refine_ls_hydrogen_treatment refall
_refine_ls_matrix_type full
_refine_ls_number_constraints 0
_refine_ls_number_parameters 115
_refine_ls_number_reflns 1336
_refine_ls_number_restraints 0
_refine_ls_R_factor_all .060
_refine_ls_R_factor_gt .059
_refine_ls_shift/su_max .001
_refine_ls_shift/su_mean .001
_refine_ls_structure_factor_coef Fsqd
_refine_ls_weighting_details 'w = 1/[\s^2^(Fo) + 0.00031|Fo|^2^]'
_refine_ls_weighting_scheme sigma
_refine_ls_wR_factor_all .100
_refine_ls_wR_factor_ref .098
_reflns_number_gt 1336
_reflns_number_total 1428
_reflns_threshold_expression I>0.1\s(I)
_cod_data_source_file bk1582.cif
_cod_data_source_block I
_cod_depositor_comments
;
The following automatic conversions were performed:

'_exptl_crystal_density_meas' value 'not measured' was changed to '?'
- the value is perceived as not measured.

Automatic conversion script
Id: cif_fix_values 3008 2015-01-20 13:52:24Z robertas 
;
_cod_original_formula_sum 'C12 H12 N2 O6 '
_cod_database_code 2011936

loop_
_symmetry_equiv_pos_as_xyz
'  +x,  +y,  +z'
'  -x,  -y,  -z'

loop_
_atom_site_label
_atom_site_fract_x
_atom_site_fract_y
_atom_site_fract_z
_atom_site_U_iso_or_equiv
_atom_site_adp_type
_atom_site_calc_flag
_atom_site_calc_attached_atom
_atom_site_refinement_flags
_atom_site_occupancy
O1 .80311(7) .41104(7) .0347(2) .04484(18) Uani d ? . 1.000
O2 .56467(8) .19067(7) .0910(2) .0542(2) Uani d ? . 1.000
O3 .67367(8) .04132(7) -.1697(2) .0561(2) Uani d ? . 1.000
N1 .95991(8) .64707(8) .2854(2) .03573(19) Uani d ? . 1.000
C2 .81684(9) .53621(9) .2102(2) .0324(2) Uani d ? . 1.000
C3 .69251(10) .57249(10) .3352(3) .0394(2) Uani d ? . 1.000
C4 .71801(12) .71081(11) .5140(3) .0428(3) Uani d ? . 1.000
C5 .86907(12) .82065(10) .5837(3) .0443(3) Uani d ? . 1.000
C6 .98733(11) .78527(10) .4669(3) .0427(3) Uani d ? . 1.000
C7 .57155(9) .06303(9) -.0288(3) .0370(2) Uani d ? . 1.000
H1 1.0371(15) .6232(12) .194(3) .053(3) Uiso d ? . 1.000
H2 .5883(14) .4935(12) .284(3) .051(3) Uiso d ? . 1.000
H3 .6346(15) .7365(13) .596(3) .060(3) Uiso d ? . 1.000
H4 .8863(13) .9167(13) .716(3) .057(3) Uiso d ? . 1.000
H5 1.0942(15) .8534(12) .501(3) .059(3) Uiso d ? . 1.000
H6 .6554(18) .2687(17) .058(4) .084(4) Uiso d ? . 1.000

loop_
_atom_site_aniso_label
_atom_site_aniso_U_11
_atom_site_aniso_U_22
_atom_site_aniso_U_33
_atom_site_aniso_U_12
_atom_site_aniso_U_13
_atom_site_aniso_U_23
O1 .0383(3) .0275(3) .0682(4) .0092(3) .0244(3) .0033(3)
O2 .0458(4) .0289(3) .0893(6) .0096(3) .0380(4) .0050(3)
O3 .0412(4) .0401(4) .0894(6) .0118(3) .0376(4) .0060(4)
N1 .0302(4) .0318(4) .0476(4) .0124(3) .0140(3) .0077(3)
C2 .0312(4) .0304(4) .0389(5) .0120(3) .0129(3) .0098(3)
C3 .0320(4) .0397(5) .0499(5) .0129(4) .0184(4) .0104(4)
C4 .0463(5) .0464(5) .0479(5) .0260(4) .0227(4) .0130(4)
C5 .0545(6) .0334(5) .0480(5) .0187(4) .0174(4) .0045(4)
C6 .0382(5) .0330(5) .0534(6) .0089(4) .0121(4) .0062(4)
C7 .0309(4) .0316(4) .0469(5) .0095(3) .0143(4) .0026(4)

loop_
_geom_angle_atom_site_label_1
_geom_angle_atom_site_label_2
_geom_angle_atom_site_label_3
_geom_angle_site_symmetry_3
_geom_angle
_geom_angle_publ_flag
C2 N1 C6 . 123.88(11) yes
C2 N1 H1 . 114.7(10) no
C6 N1 H1 . 121.3(10) no
O1 C2 N1 . 118.99(10) yes
O1 C2 C3 . 125.19(11) yes
N1 C2 C3 . 115.81(11) yes
C2 C3 C4 . 120.89(12) yes
C2 C3 H2 . 116.9(9) no
C4 C3 H2 . 122.2(9) no
C3 C4 C5 . 120.49(12) yes
C3 C4 H3 . 121.4(11) no
C5 C4 H3 . 118.1(11) no
C4 C5 C6 . 118.39(12) yes
C4 C5 H4 . 119.7(10) no
C6 C5 H4 . 121.8(10) no
N1 C6 C5 . 120.53(12) yes
N1 C6 H5 . 115.3(10) no
C5 C6 H5 . 124.1(10) no
C7 O2 H6 . 111.1(12) no
O2 C7 O3 . 125.93(11) no
O2 C7 C7 2_655 111.68(12) no
O3 C7 C7 2_655 122.39(14) no

loop_
_geom_bond_atom_site_label_1
_geom_bond_atom_site_label_2
_geom_bond_site_symmetry_1
_geom_bond_site_symmetry_2
_geom_bond_distance
_geom_bond_publ_flag
O1 C2 . . 1.2683(15) yes
N1 C2 . . 1.3573(16) yes
N1 C6 . . 1.3554(17) yes
N1 H1 . . .908(19) no
C2 C3 . . 1.4191(16) yes
C3 C4 . . 1.3573(19) yes
C3 H2 . . .981(16) no
C4 C5 . . 1.404(2) yes
C4 H3 . . .955(18) no
C5 C6 . . 1.3507(19) yes
C5 H4 . . .953(16) no
C6 H5 . . .963(17) no
O2 C7 . . 1.2996(15) no
O2 H6 . . .96(2) no
O3 C7 . . 1.1983(15) no
C7 C7 . 2_655 1.544(2) no

loop_
_geom_contact_atom_site_label_1
_geom_contact_atom_site_label_2
_geom_contact_distance
_geom_contact_site_symmetry_2
_geom_contact_publ_flag
O3 C7 3.302(2) 2_654 no
O3 C7 3.307(2) 1_554 no
O3 C5 3.3588(19) 1_544 no
O3 H4 2.679(17) 1_544 no

loop_
_geom_torsion_atom_site_label_1
_geom_torsion_atom_site_label_2
_geom_torsion_atom_site_label_3
_geom_torsion_atom_site_label_4
_geom_torsion_site_symmetry_3
_geom_torsion_site_symmetry_4
_geom_torsion
_geom_torsion_publ_flag
O1 C2 N1 C6 . . 179.19(12) no
O1 C2 C3 C4 . . -178.48(12) no
N1 C2 C3 C4 . . .81(19) no
N1 C6 C5 C4 . . .3(2) no
C2 N1 C6 C5 . . -.4(2) no
C2 C3 C4 C5 . . -.9(2) no
C3 C2 N1 C6 . . -.15(18) no
C3 C4 C5 C6 . . .3(2) no
O2 C7 C7 O3 2_655 2_655 -.4(3) no
